data_4335627
loop_
_publ_author_name
'M. Angeles Alvarez'
'M. Esther Garc\'ia'
'Daniel Garc\'ia-Viv\'o'
'Raquel Lozano'
'Alberto Ramos'
'Miguel A. Ruiz'

_publ_section_title
;
 Reactivity of the Anionic Diphosphorus Complex
 [Mo2Cp2(\m-PCy2)(\m-\k2:\k2-P2)(CO)2]- toward Phosphorus- and Transition
 Metal-Based Electrophiles
;
_journal_name_full 'Inorganic Chemistry'
_journal_page_first 9005
_journal_page_last 9018
_journal_paper_doi 10.1021/ic401204j
_journal_volume 52
_journal_year 2013
_chemical_compound_source 'synthesis as described'
_chemical_formula_moiety 'C36 H54 Mo2 O2 P4'
_chemical_formula_sum 'C36 H54 Mo2 O2 P4'
_chemical_formula_weight 834.55
_chemical_name_systematic
;
 ?
;
_space_group_IT_number 14
_symmetry_cell_setting monoclinic
_symmetry_Int_Tables_number 14
_symmetry_space_group_name_Hall '-P 2ybc'
_symmetry_space_group_name_H-M 'P 1 21/c 1'
_atom_sites_solution_hydrogens geom
_atom_sites_solution_primary direct
_atom_sites_solution_secondary difmap
_audit_conform_dict_location ftp://ftp.iucr.org/pub/cif_core.dic
_audit_conform_dict_name cif_core.dic
_audit_conform_dict_version 2.4
_audit_creation_method 'WinGX routine CIF_UPDATE'
_cell_angle_alpha 90
_cell_angle_beta 98.1040(10)
_cell_angle_gamma 90
_cell_formula_units_Z 4
_cell_length_a 11.4768(2)
_cell_length_b 19.5895(3)
_cell_length_c 16.1293(2)
_cell_measurement_reflns_used 9372
_cell_measurement_temperature 100.0
_cell_measurement_theta_max 68.4312
_cell_measurement_theta_min 3.5681
_cell_measurement_wavelength 1.54184
_cell_volume 3590.05(9)
_computing_cell_refinement
;
CrysAlis RED, Oxford Diffraction Ltd.,
Version 1.171.31.7 (release 18-10-2006 CrysAlis171 .NET)
(compiled Oct 18 2006,16:28:17)
;
_computing_data_collection
;
CrysAlis CCD, Oxford Diffraction Ltd.,
Version 1.171.31.7 (release 18-10-2006 CrysAlis171 .NET)
(compiled Oct 18 2006,16:28:17)
;
_computing_data_reduction
;
CrysAlis RED, Oxford Diffraction Ltd.,
Version 1.171.31.7 (release 18-10-2006 CrysAlis171 .NET)
(compiled Oct 18 2006,16:28:17)
;
_computing_molecular_graphics 'Ortep-3 for Windows (Farrugia, 1997)'
_computing_publication_material 'WinGX publication routines (Farrugia, 1999)'
_computing_structure_refinement 'SHELXL-97 (Sheldrick, 2008)'
_computing_structure_solution 'SHELXS-97 (Sheldrick, 2008)'
_diffrn_ambient_temperature 100(2)
_diffrn_measured_fraction_theta_full 0.98
_diffrn_measured_fraction_theta_max 0.98
_diffrn_measurement_device_type 'ONYX CCD'
_diffrn_measurement_method CCD
_diffrn_radiation_monochromator graphite
_diffrn_radiation_probe x-ray
_diffrn_radiation_source 'Nova (Cu) x-ray Source'
_diffrn_radiation_type CuK\a
_diffrn_radiation_wavelength 1.54184
_diffrn_reflns_av_R_equivalents 0.0321
_diffrn_reflns_av_unetI/netI 0.0359
_diffrn_reflns_limit_h_max 13
_diffrn_reflns_limit_h_min -10
_diffrn_reflns_limit_k_max 23
_diffrn_reflns_limit_k_min -16
_diffrn_reflns_limit_l_max 19
_diffrn_reflns_limit_l_min -18
_diffrn_reflns_number 16405
_diffrn_reflns_theta_full 68.55
_diffrn_reflns_theta_max 68.55
_diffrn_reflns_theta_min 3.57
_exptl_absorpt_coefficient_mu 7.643
_exptl_absorpt_correction_T_max 1.00000
_exptl_absorpt_correction_T_min 0.77993
_exptl_absorpt_correction_type multi-scan
_exptl_absorpt_process_details
;
CrysAlisPro, Agilent Technologies,
Version 1.171.34.49 (release 20-01-2011 CrysAlis171 .NET)
(compiled Jan 20 2011,15:58:25)
empirical absorption correction using spherical harmonics,
 implemented in SCALE3 ABSPACK scaling algorithm.
;
_exptl_crystal_colour orange
_exptl_crystal_density_diffrn 1.544
_exptl_crystal_description prism
_exptl_crystal_F_000 1720
_exptl_crystal_size_max 0.08
_exptl_crystal_size_mid 0.03
_exptl_crystal_size_min 0.03
_refine_diff_density_max 0.811
_refine_diff_density_min -0.5
_refine_diff_density_rms 0.081
_refine_ls_extinction_method none
_refine_ls_goodness_of_fit_ref 1.051
_refine_ls_hydrogen_treatment constr
_refine_ls_matrix_type full
_refine_ls_number_parameters 397
_refine_ls_number_reflns 6488
_refine_ls_number_restraints 0
_refine_ls_restrained_S_all 1.051
_refine_ls_R_factor_all 0.038
_refine_ls_R_factor_gt 0.0279
_refine_ls_shift/su_max 0.002
_refine_ls_shift/su_mean 0
_refine_ls_structure_factor_coef Fsqd
_refine_ls_weighting_details 'calc w=1/[\s^2^(Fo^2^)+(0.0334P)^2^+1.2558P] where P=(Fo^2^+2Fc^2^)/3'
_refine_ls_weighting_scheme calc
_refine_ls_wR_factor_gt 0.0653
_refine_ls_wR_factor_ref 0.0702
_reflns_number_gt 5486
_reflns_number_total 6488
_reflns_threshold_expression >2\s(I)
_cod_data_source_file ic401204j_si_001_1.cif
_cod_data_source_block compound2a
_cod_database_code 4335627

loop_
_symmetry_equiv_pos_as_xyz
'x, y, z'
'-x, y+1/2, -z+1/2'
'-x, -y, -z'
'x, -y-1/2, z-1/2'

loop_
_atom_site_label
_atom_site_type_symbol
_atom_site_fract_x
_atom_site_fract_y
_atom_site_fract_z
_atom_site_U_iso_or_equiv
_atom_site_adp_type
_atom_site_occupancy
_atom_site_symmetry_multiplicity
_atom_site_calc_flag
_atom_site_refinement_flags
Mo1 Mo 0.63627(2) 0.715566(12) 0.524796(14) 0.01408(7) Uani 1 1 d .
Mo2 Mo 0.44810(2) 0.815530(12) 0.438603(14) 0.01560(7) Uani 1 1 d .
P1 P 0.50372(7) 0.79508(4) 0.58928(5) 0.01699(16) Uani 1 1 d .
P2 P 0.57146(7) 0.88975(4) 0.54267(5) 0.01996(17) Uani 1 1 d .
P3 P 0.73276(7) 0.83015(4) 0.54627(5) 0.01683(16) Uani 1 1 d .
P4 P 0.43778(6) 0.69204(4) 0.45322(5) 0.01517(16) Uani 1 1 d .
O1 O 0.7060(2) 0.72172(12) 0.34546(14) 0.0283(5) Uani 1 1 d .
O2 O 0.2314(2) 0.85054(13) 0.52569(14) 0.0312(6) Uani 1 1 d .
C1 C 0.6729(3) 0.72359(16) 0.4103(2) 0.0215(7) Uani 1 1 d .
C2 C 0.3150(3) 0.83420(17) 0.49713(19) 0.0236(7) Uani 1 1 d .
C3 C 0.7256(3) 0.67645(16) 0.65445(19) 0.0237(7) Uani 1 1 d .
H3 H 0.7351 0.7056 0.7004 0.028 Uiso 1 1 calc R
C4 C 0.8072(3) 0.66661(17) 0.5970(2) 0.0269(7) Uani 1 1 d .
H4 H 0.8793 0.6885 0.5986 0.032 Uiso 1 1 calc R
C5 C 0.7605(3) 0.61837(16) 0.5375(2) 0.0228(7) Uani 1 1 d .
H5 H 0.7966 0.6024 0.4932 0.027 Uiso 1 1 calc R
C6 C 0.6496(3) 0.59822(15) 0.55637(19) 0.0189(6) Uani 1 1 d .
H6 H 0.5993 0.5669 0.5264 0.023 Uiso 1 1 calc R
C7 C 0.6279(3) 0.63419(16) 0.62946(18) 0.0204(7) Uani 1 1 d .
H7 H 0.5612 0.6304 0.6558 0.025 Uiso 1 1 calc R
C8 C 0.4826(4) 0.8166(2) 0.2986(2) 0.0456(11) Uani 1 1 d .
H8 H 0.5328 0.7847 0.2797 0.055 Uiso 1 1 calc R
C9 C 0.5156(3) 0.8784(2) 0.3333(2) 0.0366(9) Uani 1 1 d .
H9 H 0.5917 0.8958 0.3412 0.044 Uiso 1 1 calc R
C10 C 0.4153(4) 0.91145(18) 0.3550(2) 0.0372(9) Uani 1 1 d .
H10 H 0.412 0.9541 0.3799 0.045 Uiso 1 1 calc R
C11 C 0.3198(3) 0.8659(3) 0.3309(2) 0.0469(12) Uani 1 1 d .
H11 H 0.2415 0.8729 0.3373 0.056 Uiso 1 1 calc R
C12 C 0.3655(5) 0.8093(2) 0.2962(2) 0.0508(13) Uani 1 1 d .
H12 H 0.322 0.7717 0.2745 0.061 Uiso 1 1 calc R
C13 C 0.8183(3) 0.86021(15) 0.46386(19) 0.0198(6) Uani 1 1 d .
H13 H 0.7656 0.8529 0.4113 0.024 Uiso 1 1 calc R
C14 C 0.9276(3) 0.81741(16) 0.4545(2) 0.0215(7) Uani 1 1 d .
H14A H 0.987 0.8245 0.5028 0.026 Uiso 1 1 calc R
H14B H 0.9069 0.7694 0.4522 0.026 Uiso 1 1 calc R
C15 C 0.9775(3) 0.83739(17) 0.3746(2) 0.0245(7) Uani 1 1 d .
H15A H 1.0493 0.8119 0.3716 0.029 Uiso 1 1 calc R
H15B H 0.9213 0.8254 0.3261 0.029 Uiso 1 1 calc R
C16 C 1.0039(3) 0.91362(17) 0.3725(2) 0.0253(7) Uani 1 1 d .
H16A H 1.0676 0.9246 0.4166 0.03 Uiso 1 1 calc R
H16B H 1.0292 0.9251 0.3193 0.03 Uiso 1 1 calc R
C17 C 0.8960(3) 0.95616(17) 0.3840(2) 0.0254(7) Uani 1 1 d .
H17A H 0.9172 1.0041 0.3861 0.031 Uiso 1 1 calc R
H17B H 0.8356 0.9494 0.3363 0.031 Uiso 1 1 calc R
C18 C 0.8476(3) 0.93681(16) 0.4637(2) 0.0241(7) Uani 1 1 d .
H18A H 0.7772 0.9632 0.4679 0.029 Uiso 1 1 calc R
H18B H 0.9053 0.9475 0.5119 0.029 Uiso 1 1 calc R
C19 C 0.8139(3) 0.85190(16) 0.65187(19) 0.0208(7) Uani 1 1 d .
H19 H 0.7688 0.8299 0.6917 0.025 Uiso 1 1 calc R
C20 C 0.8124(3) 0.92832(17) 0.6735(2) 0.0253(7) Uani 1 1 d .
H20A H 0.8624 0.953 0.6401 0.03 Uiso 1 1 calc R
H20B H 0.7329 0.9458 0.6599 0.03 Uiso 1 1 calc R
C21 C 0.8554(3) 0.94001(19) 0.7660(2) 0.0302(8) Uani 1 1 d .
H21A H 0.8574 0.9887 0.7773 0.036 Uiso 1 1 calc R
H21B H 0.8004 0.9193 0.7989 0.036 Uiso 1 1 calc R
C22 C 0.9765(3) 0.91038(19) 0.7925(2) 0.0327(8) Uani 1 1 d .
H22A H 0.9973 0.9151 0.8527 0.039 Uiso 1 1 calc R
H22B H 1.0339 0.9355 0.7658 0.039 Uiso 1 1 calc R
C23 C 0.9799(3) 0.83549(19) 0.7687(2) 0.0344(9) Uani 1 1 d .
H23A H 0.9295 0.8096 0.8006 0.041 Uiso 1 1 calc R
H23B H 1.0596 0.8184 0.7828 0.041 Uiso 1 1 calc R
C24 C 0.9390(3) 0.82481(18) 0.6745(2) 0.0291(8) Uani 1 1 d .
H24A H 0.9914 0.8487 0.6422 0.035 Uiso 1 1 calc R
H24B H 0.9412 0.7766 0.6612 0.035 Uiso 1 1 calc R
C25 C 0.4283(3) 0.64235(15) 0.35374(18) 0.0183(6) Uani 1 1 d .
H25 H 0.4635 0.6723 0.3154 0.022 Uiso 1 1 calc R
C26 C 0.5011(3) 0.57659(16) 0.35681(19) 0.0205(7) Uani 1 1 d .
H26A H 0.5811 0.5859 0.3825 0.025 Uiso 1 1 calc R
H26B H 0.4679 0.5428 0.3908 0.025 Uiso 1 1 calc R
C27 C 0.5022(3) 0.54844(18) 0.2687(2) 0.0274(8) Uani 1 1 d .
H27A H 0.5451 0.5797 0.2375 0.033 Uiso 1 1 calc R
H27B H 0.5434 0.5051 0.2724 0.033 Uiso 1 1 calc R
C28 C 0.3790(3) 0.53826(18) 0.2215(2) 0.0297(8) Uani 1 1 d .
H28A H 0.3846 0.5252 0.1642 0.036 Uiso 1 1 calc R
H28B H 0.3405 0.5014 0.2473 0.036 Uiso 1 1 calc R
C29 C 0.3053(3) 0.60216(17) 0.2212(2) 0.0255(7) Uani 1 1 d .
H29A H 0.2256 0.5924 0.1954 0.031 Uiso 1 1 calc R
H29B H 0.3372 0.637 0.1881 0.031 Uiso 1 1 calc R
C30 C 0.3030(3) 0.62896(17) 0.30957(19) 0.0235(7) Uani 1 1 d .
H30A H 0.2647 0.5959 0.3414 0.028 Uiso 1 1 calc R
H30B H 0.2579 0.671 0.3071 0.028 Uiso 1 1 calc R
C31 C 0.3271(3) 0.65724(15) 0.51620(18) 0.0174(6) Uani 1 1 d .
H31 H 0.3447 0.6792 0.5712 0.021 Uiso 1 1 calc R
C32 C 0.1992(3) 0.67649(17) 0.4840(2) 0.0238(7) Uani 1 1 d .
H32A H 0.1939 0.7254 0.4746 0.029 Uiso 1 1 calc R
H32B H 0.1747 0.6539 0.4309 0.029 Uiso 1 1 calc R
C33 C 0.1165(3) 0.65600(19) 0.5461(2) 0.0317(8) Uani 1 1 d .
H33A H 0.1369 0.6814 0.5978 0.038 Uiso 1 1 calc R
H33B H 0.0363 0.6676 0.5232 0.038 Uiso 1 1 calc R
C34 C 0.1244(3) 0.57998(19) 0.5649(2) 0.0327(8) Uani 1 1 d .
H34A H 0.0956 0.5545 0.5146 0.039 Uiso 1 1 calc R
H34B H 0.0753 0.5689 0.6073 0.039 Uiso 1 1 calc R
C35 C 0.2522(3) 0.55953(17) 0.5959(2) 0.0257(7) Uani 1 1 d .
H35A H 0.2777 0.5813 0.6494 0.031 Uiso 1 1 calc R
H35B H 0.2563 0.5105 0.6042 0.031 Uiso 1 1 calc R
C36 C 0.3343(3) 0.58011(16) 0.53395(19) 0.0211(7) Uani 1 1 d .
H36A H 0.3133 0.5552 0.482 0.025 Uiso 1 1 calc R
H36B H 0.4145 0.5681 0.5565 0.025 Uiso 1 1 calc R

loop_
_atom_site_aniso_label
_atom_site_aniso_U_11
_atom_site_aniso_U_22
_atom_site_aniso_U_33
_atom_site_aniso_U_23
_atom_site_aniso_U_13
_atom_site_aniso_U_12
Mo1 0.01325(12) 0.01239(12) 0.01679(12) -0.00035(9) 0.00273(9) -0.00006(9)
Mo2 0.01586(13) 0.01316(12) 0.01779(12) 0.00184(9) 0.00239(9) 0.00066(9)
P1 0.0153(4) 0.0167(4) 0.0191(4) -0.0012(3) 0.0030(3) 0.0017(3)
P2 0.0188(4) 0.0155(4) 0.0253(4) -0.0017(3) 0.0021(3) 0.0010(3)
P3 0.0155(4) 0.0141(4) 0.0208(4) -0.0004(3) 0.0023(3) -0.0011(3)
P4 0.0142(4) 0.0136(4) 0.0178(4) 0.0005(3) 0.0024(3) -0.0006(3)
O1 0.0303(13) 0.0342(14) 0.0221(12) -0.0046(10) 0.0100(10) -0.0047(11)
O2 0.0201(12) 0.0450(15) 0.0284(12) -0.0041(11) 0.0033(10) 0.0103(11)
C1 0.0146(15) 0.0203(16) 0.0287(17) -0.0012(14) -0.0001(13) -0.0025(13)
C2 0.0227(17) 0.0238(17) 0.0224(16) -0.0004(14) -0.0038(13) 0.0036(14)
C3 0.0312(18) 0.0180(16) 0.0191(15) -0.0007(13) -0.0059(13) 0.0040(14)
C4 0.0189(17) 0.0218(17) 0.0388(19) 0.0012(15) -0.0003(14) 0.0016(14)
C5 0.0216(17) 0.0172(16) 0.0304(17) 0.0003(14) 0.0065(14) 0.0053(13)
C6 0.0189(16) 0.0126(14) 0.0238(15) 0.0007(12) -0.0014(12) 0.0027(12)
C7 0.0263(17) 0.0186(16) 0.0172(14) 0.0054(13) 0.0059(12) 0.0044(13)
C8 0.078(3) 0.041(2) 0.0190(18) 0.0105(17) 0.0130(19) 0.023(2)
C9 0.0256(19) 0.052(3) 0.0323(19) 0.0263(19) 0.0034(15) -0.0053(18)
C10 0.070(3) 0.0182(17) 0.0217(17) 0.0054(14) 0.0018(18) 0.0117(18)
C11 0.0176(18) 0.093(4) 0.031(2) 0.037(2) 0.0055(15) 0.009(2)
C12 0.089(4) 0.033(2) 0.025(2) 0.0115(17) -0.013(2) -0.021(2)
C13 0.0180(16) 0.0160(15) 0.0260(16) -0.0002(13) 0.0047(13) -0.0022(13)
C14 0.0216(17) 0.0155(15) 0.0280(16) 0.0019(13) 0.0058(13) -0.0011(13)
C15 0.0196(16) 0.0242(17) 0.0305(17) -0.0008(14) 0.0063(14) -0.0007(13)
C16 0.0210(17) 0.0251(18) 0.0304(17) 0.0071(14) 0.0058(14) -0.0014(14)
C17 0.0229(17) 0.0214(17) 0.0327(18) 0.0068(14) 0.0062(14) -0.0021(14)
C18 0.0202(17) 0.0170(16) 0.0356(18) 0.0013(14) 0.0062(14) 0.0002(13)
C19 0.0189(16) 0.0209(16) 0.0224(15) 0.0015(13) 0.0020(12) -0.0038(13)
C20 0.0247(18) 0.0215(17) 0.0293(17) -0.0036(14) 0.0028(14) -0.0008(14)
C21 0.0308(19) 0.0315(19) 0.0283(18) -0.0113(15) 0.0041(15) -0.0064(16)
C22 0.031(2) 0.039(2) 0.0260(17) -0.0059(16) -0.0033(15) -0.0088(17)
C23 0.030(2) 0.033(2) 0.037(2) -0.0017(17) -0.0079(16) -0.0001(16)
C24 0.0226(18) 0.0251(18) 0.0374(19) -0.0086(15) -0.0037(15) 0.0027(14)
C25 0.0180(15) 0.0175(15) 0.0193(15) 0.0000(12) 0.0023(12) -0.0016(12)
C26 0.0220(16) 0.0174(16) 0.0220(15) -0.0025(13) 0.0025(13) 0.0027(13)
C27 0.0286(18) 0.0290(19) 0.0243(17) -0.0067(14) 0.0025(14) 0.0039(15)
C28 0.034(2) 0.0288(19) 0.0251(17) -0.0096(15) 0.0017(15) -0.0046(15)
C29 0.0220(17) 0.0318(19) 0.0218(16) -0.0019(14) -0.0002(13) -0.0061(14)
C30 0.0202(17) 0.0254(17) 0.0248(16) 0.0004(14) 0.0022(13) 0.0009(14)
C31 0.0167(15) 0.0157(15) 0.0210(15) 0.0011(12) 0.0072(12) -0.0009(12)
C32 0.0190(17) 0.0203(16) 0.0330(17) 0.0078(14) 0.0067(14) -0.0006(13)
C33 0.0227(18) 0.033(2) 0.042(2) 0.0095(17) 0.0136(16) 0.0061(15)
C34 0.0242(19) 0.034(2) 0.043(2) 0.0138(17) 0.0152(16) -0.0007(15)
C35 0.0251(18) 0.0240(17) 0.0294(17) 0.0096(14) 0.0088(14) -0.0013(14)
C36 0.0218(17) 0.0175(16) 0.0247(16) 0.0014(13) 0.0051(13) -0.0021(13)

loop_
_atom_type_symbol
_atom_type_description
_atom_type_scat_dispersion_real
_atom_type_scat_dispersion_imag
_atom_type_scat_source
C C 0.0181 0.0091 'International Tables Vol C Tables 4.2.6.8 and 6.1.1.4'
H H 0 0 'International Tables Vol C Tables 4.2.6.8 and 6.1.1.4'
Mo Mo -0.0483 2.7339 'International Tables Vol C Tables 4.2.6.8 and 6.1.1.4'
O O 0.0492 0.0322 'International Tables Vol C Tables 4.2.6.8 and 6.1.1.4'
P P 0.2955 0.4335 'International Tables Vol C Tables 4.2.6.8 and 6.1.1.4'

loop_
_geom_angle_atom_site_label_1
_geom_angle_atom_site_label_2
_geom_angle_atom_site_label_3
_geom_angle
C1 Mo1 C3 138.51(12)
C1 Mo1 C7 140.68(12)
C3 Mo1 C7 35.14(11)
C1 Mo1 C4 103.06(12)
C3 Mo1 C4 35.44(11)
C7 Mo1 C4 58.49(12)
C1 Mo1 C6 105.44(12)
C3 Mo1 C6 58.45(11)
C7 Mo1 C6 35.39(10)
C4 Mo1 C6 57.85(11)
C1 Mo1 C5 86.54(12)
C3 Mo1 C5 58.25(11)
C7 Mo1 C5 58.28(11)
C4 Mo1 C5 34.52(11)
C6 Mo1 C5 34.61(10)
C1 Mo1 P4 83.07(9)
C3 Mo1 P4 128.68(9)
C7 Mo1 P4 94.70(8)
C4 Mo1 P4 144.71(9)
C6 Mo1 P4 86.91(8)
C5 Mo1 P4 113.45(8)
C1 Mo1 P1 124.46(9)
C3 Mo1 P1 92.75(8)
C7 Mo1 P1 92.01(8)
C4 Mo1 P1 124.32(9)
C6 Mo1 P1 122.85(8)
C5 Mo1 P1 148.99(8)
P4 Mo1 P1 74.55(3)
C1 Mo1 P3 84.78(9)
C3 Mo1 P3 92.34(8)
C7 Mo1 P3 125.07(8)
C4 Mo1 P3 88.59(9)
C6 Mo1 P3 146.17(8)
C5 Mo1 P3 117.33(8)
P4 Mo1 P3 126.70(3)
P1 Mo1 P3 70.60(3)
C1 Mo1 Mo2 75.79(9)
C3 Mo1 Mo2 143.46(8)
C7 Mo1 Mo2 131.27(8)
C4 Mo1 Mo2 164.82(8)
C6 Mo1 Mo2 137.28(8)
C5 Mo1 Mo2 156.93(8)
P4 Mo1 Mo2 50.470(18)
P1 Mo1 Mo2 50.713(18)
P3 Mo1 Mo2 76.237(19)
C2 Mo2 C10 93.19(14)
C2 Mo2 C9 128.59(14)
C10 Mo2 C9 35.40(13)
C2 Mo2 C11 79.93(13)
C10 Mo2 C11 35.72(14)
C9 Mo2 C11 58.01(13)
C2 Mo2 C8 135.86(15)
C10 Mo2 C8 57.84(13)
C9 Mo2 C8 34.00(14)
C11 Mo2 C8 56.89(14)
C2 Mo2 C12 104.31(17)
C10 Mo2 C12 57.64(13)
C9 Mo2 C12 56.24(14)
C11 Mo2 C12 34.12(15)
C8 Mo2 C12 33.25(16)
C2 Mo2 P4 95.04(10)
C10 Mo2 P4 149.04(9)
C9 Mo2 P4 128.64(11)
C11 Mo2 P4 117.25(13)
C8 Mo2 P4 96.83(11)
C12 Mo2 P4 91.40(10)
C2 Mo2 P1 70.25(9)
C10 Mo2 P1 135.03(9)
C9 Mo2 P1 138.12(10)
C11 Mo2 P1 148.73(11)
C8 Mo2 P1 153.83(12)
C12 Mo2 P1 165.11(10)
P4 Mo2 P1 75.62(3)
C2 Mo2 P2 88.51(10)
C10 Mo2 P2 87.09(10)
C9 Mo2 P2 88.12(10)
C11 Mo2 P2 119.48(13)
C8 Mo2 P2 118.94(13)
C12 Mo2 P2 142.55(10)
P4 Mo2 P2 122.87(3)
P1 Mo2 P2 52.26(3)
C2 Mo2 Mo1 116.61(9)
C10 Mo2 Mo1 145.27(11)
C9 Mo2 Mo1 112.40(9)
C11 Mo2 Mo1 158.31(12)
C8 Mo2 Mo1 103.65(11)
C12 Mo2 Mo1 124.28(13)
P4 Mo2 Mo1 50.841(19)
P1 Mo2 Mo1 52.061(18)
P2 Mo2 Mo1 76.91(2)
P2 P1 Mo2 64.96(3)
P2 P1 Mo1 96.82(3)
Mo2 P1 Mo1 77.23(2)
P3 P2 P1 83.01(4)
P3 P2 Mo2 96.00(4)
P1 P2 Mo2 62.78(3)
C13 P3 C19 109.52(14)
C13 P3 P2 110.10(10)
C19 P3 P2 102.33(10)
C13 P3 Mo1 116.96(10)
C19 P3 Mo1 118.89(10)
P2 P3 Mo1 96.83(4)
C31 P4 C25 108.42(14)
C31 P4 Mo2 117.53(10)
C25 P4 Mo2 115.63(10)
C31 P4 Mo1 118.17(10)
C25 P4 Mo1 116.19(10)
Mo2 P4 Mo1 78.69(2)
O1 C1 Mo1 170.8(3)
O2 C2 Mo2 172.7(3)
C7 C3 C4 107.8(3)
C7 C3 Mo1 72.76(17)
C4 C3 Mo1 72.87(18)
C7 C3 H3 126.1
C4 C3 H3 126.1
Mo1 C3 H3 120.1
C5 C4 C3 108.4(3)
C5 C4 Mo1 73.89(19)
C3 C4 Mo1 71.69(18)
C5 C4 H4 125.8
C3 C4 H4 125.8
Mo1 C4 H4 120.4
C4 C5 C6 108.2(3)
C4 C5 Mo1 71.58(18)
C6 C5 Mo1 72.10(17)
C4 C5 H5 125.9
C6 C5 H5 125.9
Mo1 C5 H5 122.1
C5 C6 C7 108.0(3)
C5 C6 Mo1 73.29(18)
C7 C6 Mo1 71.49(17)
C5 C6 H6 126
C7 C6 H6 126
Mo1 C6 H6 121
C3 C7 C6 107.6(3)
C3 C7 Mo1 72.10(17)
C6 C7 Mo1 73.11(17)
C3 C7 H7 126.2
C6 C7 H7 126.2
Mo1 C7 H7 120.4
C12 C8 C9 108.9(4)
C12 C8 Mo2 73.9(2)
C9 C8 Mo2 71.8(2)
C12 C8 H8 125.6
C9 C8 H8 125.6
Mo2 C8 H8 120.4
C8 C9 C10 108.8(4)
C8 C9 Mo2 74.2(2)
C10 C9 Mo2 72.09(19)
C8 C9 H9 125.6
C10 C9 H9 125.6
Mo2 C9 H9 119.9
C9 C10 C11 105.5(3)
C9 C10 Mo2 72.51(19)
C11 C10 Mo2 72.9(2)
C9 C10 H10 127.2
C11 C10 H10 127.2
Mo2 C10 H10 119.4
C12 C11 C10 107.1(3)
C12 C11 Mo2 74.1(2)
C10 C11 Mo2 71.39(19)
C12 C11 H11 126.5
C10 C11 H11 126.5
Mo2 C11 H11 119.9
C8 C12 C11 109.8(4)
C8 C12 Mo2 72.8(2)
C11 C12 Mo2 71.8(2)
C8 C12 H12 125.1
C11 C12 H12 125.1
Mo2 C12 H12 121.9
C14 C13 C18 110.6(2)
C14 C13 P3 114.8(2)
C18 C13 P3 116.6(2)
C14 C13 H13 104.4
C18 C13 H13 104.4
P3 C13 H13 104.4
C15 C14 C13 110.6(3)
C15 C14 H14A 109.5
C13 C14 H14A 109.5
C15 C14 H14B 109.5
C13 C14 H14B 109.5
H14A C14 H14B 108.1
C16 C15 C14 111.6(3)
C16 C15 H15A 109.3
C14 C15 H15A 109.3
C16 C15 H15B 109.3
C14 C15 H15B 109.3
H15A C15 H15B 108
C17 C16 C15 111.5(3)
C17 C16 H16A 109.3
C15 C16 H16A 109.3
C17 C16 H16B 109.3
C15 C16 H16B 109.3
H16A C16 H16B 108
C18 C17 C16 111.5(3)
C18 C17 H17A 109.3
C16 C17 H17A 109.3
C18 C17 H17B 109.3
C16 C17 H17B 109.3
H17A C17 H17B 108
C17 C18 C13 110.5(3)
C17 C18 H18A 109.5
C13 C18 H18A 109.5
C17 C18 H18B 109.5
C13 C18 H18B 109.5
H18A C18 H18B 108.1
C24 C19 C20 108.9(3)
C24 C19 P3 118.0(2)
C20 C19 P3 114.1(2)
C24 C19 H19 104.8
C20 C19 H19 104.8
P3 C19 H19 104.8
C21 C20 C19 110.9(3)
C21 C20 H20A 109.5
C19 C20 H20A 109.5
C21 C20 H20B 109.5
C19 C20 H20B 109.5
H20A C20 H20B 108.1
C22 C21 C20 112.3(3)
C22 C21 H21A 109.2
C20 C21 H21A 109.2
C22 C21 H21B 109.2
C20 C21 H21B 109.2
H21A C21 H21B 107.9
C21 C22 C23 110.8(3)
C21 C22 H22A 109.5
C23 C22 H22A 109.5
C21 C22 H22B 109.5
C23 C22 H22B 109.5
H22A C22 H22B 108.1
C22 C23 C24 111.5(3)
C22 C23 H23A 109.3
C24 C23 H23A 109.3
C22 C23 H23B 109.3
C24 C23 H23B 109.3
H23A C23 H23B 108
C19 C24 C23 109.6(3)
C19 C24 H24A 109.8
C23 C24 H24A 109.8
C19 C24 H24B 109.8
C23 C24 H24B 109.8
H24A C24 H24B 108.2
C26 C25 C30 110.0(3)
C26 C25 P4 116.4(2)
C30 C25 P4 115.2(2)
C26 C25 H25 104.6
C30 C25 H25 104.6
P4 C25 H25 104.6
C27 C26 C25 110.4(3)
C27 C26 H26A 109.6
C25 C26 H26A 109.6
C27 C26 H26B 109.6
C25 C26 H26B 109.6
H26A C26 H26B 108.1
C28 C27 C26 112.6(3)
C28 C27 H27A 109.1
C26 C27 H27A 109.1
C28 C27 H27B 109.1
C26 C27 H27B 109.1
H27A C27 H27B 107.8
C29 C28 C27 111.9(3)
C29 C28 H28A 109.2
C27 C28 H28A 109.2
C29 C28 H28B 109.2
C27 C28 H28B 109.2
H28A C28 H28B 107.9
C28 C29 C30 111.5(3)
C28 C29 H29A 109.3
C30 C29 H29A 109.3
C28 C29 H29B 109.3
C30 C29 H29B 109.3
H29A C29 H29B 108
C29 C30 C25 110.8(3)
C29 C30 H30A 109.5
C25 C30 H30A 109.5
C29 C30 H30B 109.5
C25 C30 H30B 109.5
H30A C30 H30B 108.1
C32 C31 C36 109.2(2)
C32 C31 P4 114.8(2)
C36 C31 P4 116.0(2)
C32 C31 H31 105.3
C36 C31 H31 105.3
P4 C31 H31 105.3
C33 C32 C31 111.5(3)
C33 C32 H32A 109.3
C31 C32 H32A 109.3
C33 C32 H32B 109.3
C31 C32 H32B 109.3
H32A C32 H32B 108
C34 C33 C32 111.3(3)
C34 C33 H33A 109.4
C32 C33 H33A 109.4
C34 C33 H33B 109.4
C32 C33 H33B 109.4
H33A C33 H33B 108
C33 C34 C35 110.4(3)
C33 C34 H34A 109.6
C35 C34 H34A 109.6
C33 C34 H34B 109.6
C35 C34 H34B 109.6
H34A C34 H34B 108.1
C36 C35 C34 111.7(3)
C36 C35 H35A 109.3
C34 C35 H35A 109.3
C36 C35 H35B 109.3
C34 C35 H35B 109.3
H35A C35 H35B 107.9
C35 C36 C31 111.1(3)
C35 C36 H36A 109.4
C31 C36 H36A 109.4
C35 C36 H36B 109.4
C31 C36 H36B 109.4
H36A C36 H36B 108

loop_
_geom_bond_atom_site_label_1
_geom_bond_atom_site_label_2
_geom_bond_distance
Mo1 C1 1.957(3)
Mo1 C3 2.325(3)
Mo1 C7 2.334(3)
Mo1 C4 2.341(3)
Mo1 C6 2.355(3)
Mo1 C5 2.370(3)
Mo1 P4 2.4481(8)
Mo1 P1 2.5036(8)
Mo1 P3 2.5053(8)
Mo1 Mo2 3.0959(3)
Mo2 C2 1.940(3)
Mo2 C10 2.312(3)
Mo2 C9 2.318(3)
Mo2 C11 2.332(3)
Mo2 C8 2.347(3)
Mo2 C12 2.361(4)
Mo2 P4 2.4351(8)
Mo2 P1 2.4570(8)
Mo2 P2 2.5031(8)
P1 P2 2.1849(11)
P2 P3 2.1825(11)
P3 C13 1.856(3)
P3 C19 1.871(3)
P4 C31 1.864(3)
P4 C25 1.867(3)
O1 C1 1.162(4)
O2 C2 1.166(4)
C3 C7 1.406(4)
C3 C4 1.420(4)
C3 H3 0.93
C4 C5 1.398(5)
C4 H4 0.93
C5 C6 1.406(4)
C5 H5 0.93
C6 C7 1.425(4)
C6 H6 0.93
C7 H7 0.93
C8 C12 1.347(6)
C8 C9 1.364(6)
C8 H8 0.93
C9 C10 1.408(5)
C9 H9 0.93
C10 C11 1.424(6)
C10 H10 0.93
C11 C12 1.377(6)
C11 H11 0.93
C12 H12 0.93
C13 C14 1.534(4)
C13 C18 1.538(4)
C13 H13 0.98
C14 C15 1.533(4)
C14 H14A 0.97
C14 H14B 0.97
C15 C16 1.525(4)
C15 H15A 0.97
C15 H15B 0.97
C16 C17 1.525(4)
C16 H16A 0.97
C16 H16B 0.97
C17 C18 1.519(4)
C17 H17A 0.97
C17 H17B 0.97
C18 H18A 0.97
C18 H18B 0.97
C19 C24 1.526(4)
C19 C20 1.538(4)
C19 H19 0.98
C20 C21 1.521(4)
C20 H20A 0.97
C20 H20B 0.97
C21 C22 1.511(5)
C21 H21A 0.97
C21 H21B 0.97
C22 C23 1.519(5)
C22 H22A 0.97
C22 H22B 0.97
C23 C24 1.539(4)
C23 H23A 0.97
C23 H23B 0.97
C24 H24A 0.97
C24 H24B 0.97
C25 C26 1.533(4)
C25 C30 1.534(4)
C25 H25 0.98
C26 C27 1.526(4)
C26 H26A 0.97
C26 H26B 0.97
C27 C28 1.522(4)
C27 H27A 0.97
C27 H27B 0.97
C28 C29 1.510(5)
C28 H28A 0.97
C28 H28B 0.97
C29 C30 1.522(4)
C29 H29A 0.97
C29 H29B 0.97
C30 H30A 0.97
C30 H30B 0.97
C31 C32 1.534(4)
C31 C36 1.538(4)
C31 H31 0.98
C32 C33 1.528(4)
C32 H32A 0.97
C32 H32B 0.97
C33 C34 1.519(5)
C33 H33A 0.97
C33 H33B 0.97
C34 C35 1.534(5)
C34 H34A 0.97
C34 H34B 0.97
C35 C36 1.521(4)
C35 H35A 0.97
C35 H35B 0.97
C36 H36A 0.97
C36 H36B 0.97
